data_7043816
loop_
_publ_author_name
'Waters, Jordan'
'Chen, Qien'
'Everitt, Thomas'
'Goicoechea, Jose M.'

_publ_section_title
;
 N-heterocyclic carbene adducts of the heavier group 15 tribromides.
 Normal to abnormal isomerism and bromide ion abstraction.
;
_journal_name_full 'Dalton Trans.'
_journal_paper_doi 10.1039/C7DT02431B
_journal_year 2017
_chemical_formula_moiety 'C27 H36 Bi Br2 N2, Al Br4, 0.5(C H2 Cl2)'
_chemical_formula_sum 'C27.5 H37 Al Bi Br6 Cl N2'
_chemical_formula_weight 1146.46
_chemical_name_systematic
;
 [BiBr2(IPr)][AlBr4]*0.5CH2Cl2
;
_space_group_crystal_system triclinic
_space_group_IT_number 2
_space_group_name_Hall '-P 1'
_space_group_name_H-M_alt 'P -1'
_symmetry_space_group_name_Hall '-P 1'
_symmetry_space_group_name_H-M 'P -1'
_atom_sites_solution_hydrogens geom
_audit_creation_method SHELXL-2013
_audit_update_record
;
2017-07-04 deposited with the CCDC.
2017-07-21 downloaded from the CCDC.
;
_cell_angle_alpha 77.136(3)
_cell_angle_beta 79.952(2)
_cell_angle_gamma 82.507(2)
_cell_formula_units_Z 4
_cell_length_a 12.2474(3)
_cell_length_b 17.4318(6)
_cell_length_c 18.3406(6)
_cell_measurement_reflns_used 23919
_cell_measurement_temperature 150(2)
_cell_measurement_theta_max 76.3830
_cell_measurement_theta_min 3.9140
_cell_volume 3741.6(2)
_computing_cell_refinement
;
CrysAlisPro, Agilent Technologies,
Version 1.171.37.35g (release 09-12-2014 CrysAlis171 .NET)
(compiled Dec  9 2014,15:38:47)
;
_computing_data_collection
;
CrysAlisPro, Agilent Technologies,
Version 1.171.37.35g (release 09-12-2014 CrysAlis171 .NET)
(compiled Dec  9 2014,15:38:47)
;
_computing_data_reduction
;
CrysAlisPro, Agilent Technologies,
Version 1.171.37.35g (release 09-12-2014 CrysAlis171 .NET)
(compiled Dec  9 2014,15:38:47)
;
_computing_molecular_graphics 'WinGX (Farrugia, 2005)'
_computing_publication_material 'XCIF (Sheldrick, 2001)'
_computing_structure_refinement 'SHELXL-2013 (Sheldrick, 2013)'
_computing_structure_solution 'SHELXS-97 (Sheldrick, 1990)'
_diffrn_ambient_temperature 150(2)
_diffrn_detector_area_resol_mean 10.4102
_diffrn_measured_fraction_theta_full 1.000
_diffrn_measured_fraction_theta_max 0.987
_diffrn_measurement_device_type 'SuperNova, Dual, Cu at zero, Atlas'
_diffrn_measurement_method '\w scans'
_diffrn_radiation_monochromator mirror
_diffrn_radiation_source 'SuperNova (Cu) X-ray Source'
_diffrn_radiation_type 'Cu K\a'
_diffrn_radiation_wavelength 1.54184
_diffrn_reflns_av_R_equivalents 0.0325
_diffrn_reflns_av_unetI/netI 0.0293
_diffrn_reflns_Laue_measured_fraction_full 1.000
_diffrn_reflns_Laue_measured_fraction_max 0.987
_diffrn_reflns_limit_h_max 12
_diffrn_reflns_limit_h_min -15
_diffrn_reflns_limit_k_max 21
_diffrn_reflns_limit_k_min -20
_diffrn_reflns_limit_l_max 22
_diffrn_reflns_limit_l_min -22
_diffrn_reflns_number 41661
_diffrn_reflns_point_group_measured_fraction_full 1.000
_diffrn_reflns_point_group_measured_fraction_max 0.987
_diffrn_reflns_theta_full 67.684
_diffrn_reflns_theta_max 76.351
_diffrn_reflns_theta_min 3.682
_exptl_absorpt_coefficient_mu 17.789
_exptl_absorpt_correction_T_max 1.00000
_exptl_absorpt_correction_T_min 0.30888
_exptl_absorpt_correction_type multi-scan
_exptl_absorpt_process_details
;
CrysAlisPro, Agilent Technologies,
Version 1.171.37.35g (release 09-12-2014 CrysAlis171 .NET)
(compiled Dec  9 2014,15:38:47)
Empirical absorption correction using spherical harmonics,
 implemented in SCALE3 ABSPACK scaling algorithm.
;
_exptl_crystal_colour yellow
_exptl_crystal_density_diffrn 2.035
_exptl_crystal_description block
_exptl_crystal_F_000 2156
_exptl_crystal_size_max 0.200
_exptl_crystal_size_mid 0.140
_exptl_crystal_size_min 0.140
_refine_diff_density_max 3.123
_refine_diff_density_min -3.076
_refine_diff_density_rms 0.209
_refine_ls_extinction_method none
_refine_ls_goodness_of_fit_ref 1.058
_refine_ls_hydrogen_treatment constr
_refine_ls_matrix_type full
_refine_ls_number_parameters 679
_refine_ls_number_reflns 15503
_refine_ls_number_restraints 0
_refine_ls_restrained_S_all 1.058
_refine_ls_R_factor_all 0.0409
_refine_ls_R_factor_gt 0.0399
_refine_ls_shift/su_max 0.001
_refine_ls_shift/su_mean 0.000
_refine_ls_structure_factor_coef Fsqd
_refine_ls_weighting_details 'w=1/[\s^2^(Fo^2^)+(0.0620P)^2^+16.7967P] where P=(Fo^2^+2Fc^2^)/3'
_refine_ls_weighting_scheme calc
_refine_ls_wR_factor_gt 0.1038
_refine_ls_wR_factor_ref 0.1048
_reflns_Friedel_coverage 0.000
_reflns_number_gt 14975
_reflns_number_total 15503
_reflns_threshold_expression 'I > 2\s(I)'
_cod_data_source_file c7dt02431b2.cif
_cod_data_source_block 4
_cod_original_formula_sum 'C27.50 H37 Al Bi Br6 Cl N2'
_cod_database_code 7043816
_shelx_space_group_comment
;
The symmetry employed for this shelxl refinement is uniquely defined
by the following loop, which should always be used as a source of
symmetry information in preference to the above space-group names.
They are only intended as comments.
;
_shelx_estimated_absorpt_t_min 0.125
_shelx_estimated_absorpt_t_max 0.190
_shelxl_version_number 2013-4

loop_
_space_group_symop_operation_xyz
'x, y, z'
'-x, -y, -z'

loop_
_atom_site_label
_atom_site_type_symbol
_atom_site_fract_x
_atom_site_fract_y
_atom_site_fract_z
_atom_site_U_iso_or_equiv
_atom_site_adp_type
_atom_site_occupancy
_atom_site_site_symmetry_order
_atom_site_calc_flag
_atom_site_refinement_flags_posn
_atom_site_refinement_flags_adp
Bi1 Bi 0.32684(2) 0.71560(2) 0.14414(2) 0.01793(6) Uani 1 1 d . .
Br1 Br 0.16614(5) 0.71108(4) 0.25684(3) 0.03382(14) Uani 1 1 d . .
Br2 Br 0.37403(5) 0.56478(3) 0.16474(3) 0.02681(12) Uani 1 1 d . .
N1 N 0.1508(3) 0.7983(2) 0.0357(2) 0.0157(7) Uani 1 1 d . .
N2 N 0.1430(3) 0.6757(2) 0.0377(2) 0.0185(8) Uani 1 1 d . .
C1 C 0.1947(4) 0.7251(3) 0.0626(3) 0.0160(9) Uani 1 1 d . .
C2 C 0.0698(4) 0.7953(3) -0.0073(3) 0.0254(11) Uani 1 1 d . .
H2 H 0.0262 0.8389 -0.0327 0.030 Uiso 1 1 calc R U
C3 C 0.0653(4) 0.7180(3) -0.0061(3) 0.0247(10) Uani 1 1 d . .
H3 H 0.0177 0.6967 -0.0306 0.030 Uiso 1 1 calc R U
C4 C 0.1870(4) 0.8693(3) 0.0487(3) 0.0166(9) Uani 1 1 d . .
C5 C 0.2917(4) 0.8932(3) 0.0101(3) 0.0183(9) Uani 1 1 d . .
C6 C 0.3252(4) 0.9604(3) 0.0252(3) 0.0255(11) Uani 1 1 d . .
H6 H 0.3960 0.9772 0.0018 0.031 Uiso 1 1 calc R U
C7 C 0.2577(5) 1.0035(4) 0.0737(4) 0.0316(12) Uani 1 1 d . .
H7 H 0.2819 1.0499 0.0824 0.038 Uiso 1 1 calc R U
C8 C 0.1552(5) 0.9792(3) 0.1095(4) 0.0285(11) Uani 1 1 d . .
H8 H 0.1098 1.0093 0.1427 0.034 Uiso 1 1 calc R U
C9 C 0.1168(4) 0.9117(3) 0.0982(3) 0.0201(9) Uani 1 1 d . .
C10 C 0.3628(4) 0.8509(3) -0.0481(3) 0.0239(10) Uani 1 1 d . .
H10 H 0.3596 0.7927 -0.0289 0.029 Uiso 1 1 calc R U
C11 C 0.3166(5) 0.8732(5) -0.1227(4) 0.0411(15) Uani 1 1 d . .
H11A H 0.3633 0.8453 -0.1596 0.062 Uiso 1 1 calc R U
H11B H 0.3165 0.9304 -0.1419 0.062 Uiso 1 1 calc R U
H11C H 0.2403 0.8583 -0.1147 0.062 Uiso 1 1 calc R U
C12 C 0.4854(5) 0.8677(4) -0.0626(4) 0.0365(14) Uani 1 1 d . .
H12A H 0.5270 0.8387 -0.1003 0.055 Uiso 1 1 calc R U
H12B H 0.5168 0.8507 -0.0153 0.055 Uiso 1 1 calc R U
H12C H 0.4906 0.9245 -0.0814 0.055 Uiso 1 1 calc R U
C13 C 0.0026(4) 0.8881(3) 0.1369(3) 0.0242(10) Uani 1 1 d . .
H13 H -0.0017 0.8319 0.1344 0.029 Uiso 1 1 calc R U
C14 C -0.0873(5) 0.9401(5) 0.0948(5) 0.0435(17) Uani 1 1 d . .
H14A H -0.1610 0.9246 0.1196 0.065 Uiso 1 1 calc R U
H14B H -0.0754 0.9333 0.0423 0.065 Uiso 1 1 calc R U
H14C H -0.0829 0.9957 0.0956 0.065 Uiso 1 1 calc R U
C15 C -0.0210(5) 0.8950(4) 0.2199(4) 0.0341(13) Uani 1 1 d . .
H15A H -0.0955 0.8791 0.2420 0.051 Uiso 1 1 calc R U
H15B H -0.0174 0.9499 0.2234 0.051 Uiso 1 1 calc R U
H15C H 0.0347 0.8605 0.2474 0.051 Uiso 1 1 calc R U
C16 C 0.1733(4) 0.5910(3) 0.0449(3) 0.0193(9) Uani 1 1 d . .
C17 C 0.2620(4) 0.5679(3) -0.0072(3) 0.0230(10) Uani 1 1 d . .
C18 C 0.2923(5) 0.4868(3) 0.0004(3) 0.0295(12) Uani 1 1 d . .
H18 H 0.3519 0.4681 -0.0338 0.035 Uiso 1 1 calc R U
C19 C 0.2360(6) 0.4332(3) 0.0574(4) 0.0326(13) Uani 1 1 d . .
H19 H 0.2590 0.3783 0.0626 0.039 Uiso 1 1 calc R U
C20 C 0.1476(5) 0.4583(3) 0.1067(3) 0.0287(11) Uani 1 1 d . .
H20 H 0.1094 0.4204 0.1447 0.034 Uiso 1 1 calc R U
C21 C 0.1130(4) 0.5386(3) 0.1018(3) 0.0224(10) Uani 1 1 d . .
C22 C 0.3252(5) 0.6260(4) -0.0698(3) 0.0271(11) Uani 1 1 d . .
H22 H 0.2897 0.6804 -0.0670 0.032 Uiso 1 1 calc R U
C23 C 0.3173(7) 0.6114(5) -0.1474(4) 0.0499(19) Uani 1 1 d . .
H23A H 0.3576 0.6500 -0.1866 0.075 Uiso 1 1 calc R U
H23B H 0.2389 0.6170 -0.1543 0.075 Uiso 1 1 calc R U
H23C H 0.3502 0.5578 -0.1512 0.075 Uiso 1 1 calc R U
C24 C 0.4467(5) 0.6227(5) -0.0600(4) 0.0385(14) Uani 1 1 d . .
H24A H 0.4845 0.6609 -0.1010 0.058 Uiso 1 1 calc R U
H24B H 0.4829 0.5693 -0.0613 0.058 Uiso 1 1 calc R U
H24C H 0.4507 0.6356 -0.0113 0.058 Uiso 1 1 calc R U
C25 C 0.0127(5) 0.5653(3) 0.1545(3) 0.0269(11) Uani 1 1 d . .
H25 H 0.0069 0.6242 0.1459 0.032 Uiso 1 1 calc R U
C26 C -0.0936(6) 0.5414(6) 0.1354(6) 0.062(2) Uani 1 1 d . .
H26A H -0.1582 0.5585 0.1698 0.093 Uiso 1 1 calc R U
H26B H -0.0882 0.4838 0.1411 0.093 Uiso 1 1 calc R U
H26C H -0.1023 0.5666 0.0831 0.093 Uiso 1 1 calc R U
C27 C 0.0249(7) 0.5320(4) 0.2371(4) 0.0440(17) Uani 1 1 d . .
H27A H -0.0410 0.5505 0.2696 0.066 Uiso 1 1 calc R U
H27B H 0.0914 0.5500 0.2483 0.066 Uiso 1 1 calc R U
H27C H 0.0320 0.4741 0.2465 0.066 Uiso 1 1 calc R U
Bi2 Bi 0.27389(2) 0.24360(2) 0.35701(2) 0.01498(6) Uani 1 1 d . .
Br3 Br 0.37518(6) 0.34930(4) 0.25620(3) 0.03386(14) Uani 1 1 d . .
Br4 Br 0.43227(5) 0.13037(4) 0.35488(4) 0.03719(15) Uani 1 1 d . .
N3 N 0.4198(3) 0.3079(2) 0.4723(2) 0.0135(7) Uani 1 1 d . .
N4 N 0.2878(3) 0.2365(2) 0.5303(2) 0.0135(7) Uani 1 1 d . .
C28 C 0.3360(3) 0.2714(2) 0.4611(2) 0.0114(8) Uani 1 1 d . .
C29 C 0.4253(4) 0.2947(3) 0.5491(3) 0.0192(9) Uani 1 1 d . .
H29 H 0.4775 0.3137 0.5719 0.023 Uiso 1 1 calc R U
C30 C 0.3422(4) 0.2496(3) 0.5854(3) 0.0189(9) Uani 1 1 d . .
H30 H 0.3250 0.2308 0.6384 0.023 Uiso 1 1 calc R U
C31 C 0.4860(3) 0.3636(3) 0.4173(3) 0.0131(8) Uani 1 1 d . .
C32 C 0.4391(4) 0.4417(3) 0.4020(3) 0.0177(9) Uani 1 1 d . .
C33 C 0.5037(5) 0.4955(3) 0.3490(3) 0.0258(11) Uani 1 1 d . .
H33 H 0.4740 0.5489 0.3351 0.031 Uiso 1 1 calc R U
C34 C 0.6098(5) 0.4721(3) 0.3168(3) 0.0289(11) Uani 1 1 d . .
H34 H 0.6520 0.5096 0.2811 0.035 Uiso 1 1 calc R U
C35 C 0.6559(4) 0.3946(3) 0.3360(3) 0.0244(10) Uani 1 1 d . .
H35 H 0.7302 0.3800 0.3149 0.029 Uiso 1 1 calc R U
C36 C 0.5935(4) 0.3379(3) 0.3859(3) 0.0169(9) Uani 1 1 d . .
C37 C 0.3255(4) 0.4703(3) 0.4397(3) 0.0217(10) Uani 1 1 d . .
H37 H 0.2970 0.4253 0.4797 0.026 Uiso 1 1 calc R U
C38 C 0.3343(6) 0.5382(5) 0.4786(5) 0.049(2) Uani 1 1 d . .
H38A H 0.3877 0.5211 0.5144 0.074 Uiso 1 1 calc R U
H38B H 0.2611 0.5530 0.5058 0.074 Uiso 1 1 calc R U
H38C H 0.3596 0.5838 0.4404 0.074 Uiso 1 1 calc R U
C39 C 0.2421(5) 0.4956(4) 0.3855(4) 0.0361(14) Uani 1 1 d . .
H39A H 0.1703 0.5132 0.4127 0.054 Uiso 1 1 calc R U
H39B H 0.2331 0.4509 0.3635 0.054 Uiso 1 1 calc R U
H39C H 0.2686 0.5391 0.3451 0.054 Uiso 1 1 calc R U
C40 C 0.6432(4) 0.2530(3) 0.4058(3) 0.0208(10) Uani 1 1 d . .
H40 H 0.5823 0.2201 0.4343 0.025 Uiso 1 1 calc R U
C41 C 0.7317(5) 0.2462(4) 0.4568(4) 0.0387(14) Uani 1 1 d . .
H41A H 0.7632 0.1910 0.4690 0.058 Uiso 1 1 calc R U
H41B H 0.6977 0.2636 0.5036 0.058 Uiso 1 1 calc R U
H41C H 0.7910 0.2795 0.4306 0.058 Uiso 1 1 calc R U
C42 C 0.6925(5) 0.2210(3) 0.3344(4) 0.0330(13) Uani 1 1 d . .
H42A H 0.7240 0.1661 0.3488 0.050 Uiso 1 1 calc R U
H42B H 0.7513 0.2533 0.3050 0.050 Uiso 1 1 calc R U
H42C H 0.6338 0.2232 0.3037 0.050 Uiso 1 1 calc R U
C43 C 0.1863(4) 0.1964(3) 0.5453(3) 0.0154(8) Uani 1 1 d . .
C44 C 0.0853(4) 0.2442(3) 0.5386(3) 0.0187(9) Uani 1 1 d . .
C45 C -0.0115(4) 0.2050(4) 0.5562(3) 0.0268(11) Uani 1 1 d . .
H45 H -0.0817 0.2347 0.5522 0.032 Uiso 1 1 calc R U
C46 C -0.0068(5) 0.1239(4) 0.5794(3) 0.0307(12) Uani 1 1 d . .
H46 H -0.0735 0.0985 0.5906 0.037 Uiso 1 1 calc R U
C47 C 0.0943(5) 0.0792(3) 0.5864(3) 0.0280(11) Uani 1 1 d . .
H47 H 0.0958 0.0235 0.6028 0.034 Uiso 1 1 calc R U
C48 C 0.1939(4) 0.1145(3) 0.5698(3) 0.0193(9) Uani 1 1 d . .
C49 C 0.0795(4) 0.3337(3) 0.5176(3) 0.0204(10) Uani 1 1 d . .
H49 H 0.1481 0.3483 0.4812 0.024 Uiso 1 1 calc R U
C50 C 0.0797(6) 0.3681(4) 0.5868(4) 0.0349(13) Uani 1 1 d . .
H50A H 0.1436 0.3431 0.6118 0.052 Uiso 1 1 calc R U
H50B H 0.0106 0.3581 0.6219 0.052 Uiso 1 1 calc R U
H50C H 0.0851 0.4252 0.5712 0.052 Uiso 1 1 calc R U
C51 C -0.0212(5) 0.3705(4) 0.4787(4) 0.0393(15) Uani 1 1 d . .
H51A H -0.0211 0.4282 0.4663 0.059 Uiso 1 1 calc R U
H51B H -0.0898 0.3560 0.5126 0.059 Uiso 1 1 calc R U
H51C H -0.0171 0.3508 0.4321 0.059 Uiso 1 1 calc R U
C52 C 0.3029(4) 0.0639(3) 0.5801(3) 0.0247(11) Uani 1 1 d . .
H52 H 0.3654 0.0977 0.5581 0.030 Uiso 1 1 calc R U
C53 C 0.3089(6) 0.0326(4) 0.6648(4) 0.0403(15) Uani 1 1 d . .
H53A H 0.3795 0.0000 0.6708 0.060 Uiso 1 1 calc R U
H53B H 0.2467 0.0008 0.6877 0.060 Uiso 1 1 calc R U
H53C H 0.3044 0.0773 0.6899 0.060 Uiso 1 1 calc R U
C54 C 0.3168(6) -0.0044(4) 0.5387(4) 0.0391(14) Uani 1 1 d . .
H54A H 0.3877 -0.0361 0.5463 0.059 Uiso 1 1 calc R U
H54B H 0.3163 0.0166 0.4845 0.059 Uiso 1 1 calc R U
H54C H 0.2553 -0.0377 0.5587 0.059 Uiso 1 1 calc R U
Al1 Al 0.63056(12) 0.76074(9) 0.17581(8) 0.0198(3) Uani 1 1 d . .
Br5 Br 0.49214(5) 0.71392(4) 0.27238(3) 0.02793(12) Uani 1 1 d . .
Br6 Br 0.62368(6) 0.70269(5) 0.07674(4) 0.04067(16) Uani 1 1 d . .
Br7 Br 0.58719(6) 0.89344(4) 0.14355(4) 0.04189(16) Uani 1 1 d . .
Br8 Br 0.79949(5) 0.73073(4) 0.21715(4) 0.03574(14) Uani 1 1 d . .
Al2 Al 0.06016(12) 0.17375(9) 0.26567(9) 0.0212(3) Uani 1 1 d . .
Br9 Br 0.23147(5) 0.17888(5) 0.19179(5) 0.0491(2) Uani 1 1 d . .
Br10 Br 0.08600(7) 0.09627(4) 0.38135(4) 0.04292(17) Uani 1 1 d . .
Br11 Br 0.00381(5) 0.30012(3) 0.28327(4) 0.03568(14) Uani 1 1 d . .
Br12 Br -0.06638(5) 0.12799(4) 0.21360(4) 0.03602(15) Uani 1 1 d . .
Cl1A Cl 0.5856(2) 0.10422(15) 0.61753(15) 0.0676(6) Uiso 1 1 d . .
Cl2A Cl 0.7354(2) 0.10260(16) 0.72374(15) 0.0714(6) Uiso 1 1 d . .
C1A C 0.6390(7) 0.0521(5) 0.6979(5) 0.0501(17) Uiso 1 1 d . .
H1A1 H 0.6754 0.0003 0.6886 0.060 Uiso 1 1 calc R U
H1A2 H 0.5770 0.0421 0.7403 0.060 Uiso 1 1 calc R U

loop_
_atom_site_aniso_label
_atom_site_aniso_U_11
_atom_site_aniso_U_22
_atom_site_aniso_U_33
_atom_site_aniso_U_23
_atom_site_aniso_U_13
_atom_site_aniso_U_12
Bi1 0.01820(9) 0.01636(10) 0.01963(10) -0.00222(7) -0.00612(7) -0.00129(7)
Br1 0.0395(3) 0.0321(3) 0.0260(3) -0.0085(2) 0.0053(2) 0.0010(2)
Br2 0.0336(3) 0.0191(2) 0.0287(3) -0.0060(2) -0.0113(2) 0.0050(2)
N1 0.0110(16) 0.0155(18) 0.0189(19) -0.0012(15) -0.0034(14) 0.0020(14)
N2 0.0161(18) 0.017(2) 0.022(2) -0.0031(16) -0.0036(15) -0.0004(15)
C1 0.0131(19) 0.017(2) 0.017(2) -0.0031(17) -0.0012(16) -0.0008(16)
C2 0.019(2) 0.026(3) 0.031(3) -0.002(2) -0.010(2) 0.000(2)
C3 0.022(2) 0.024(3) 0.030(3) -0.005(2) -0.012(2) -0.0002(19)
C4 0.012(2) 0.017(2) 0.019(2) -0.0002(17) -0.0027(17) 0.0003(16)
C5 0.012(2) 0.017(2) 0.022(2) 0.0021(18) -0.0024(17) 0.0012(17)
C6 0.018(2) 0.023(3) 0.034(3) -0.002(2) -0.001(2) -0.0069(19)
C7 0.026(3) 0.028(3) 0.044(3) -0.014(3) 0.000(2) -0.009(2)
C8 0.023(3) 0.025(3) 0.038(3) -0.014(2) 0.002(2) -0.001(2)
C9 0.016(2) 0.017(2) 0.026(2) -0.0042(19) -0.0007(18) 0.0003(17)
C10 0.017(2) 0.022(2) 0.031(3) -0.005(2) 0.003(2) 0.0002(18)
C11 0.027(3) 0.065(5) 0.032(3) -0.017(3) -0.002(2) 0.002(3)
C12 0.017(2) 0.044(4) 0.041(3) -0.003(3) 0.007(2) 0.001(2)
C13 0.017(2) 0.022(2) 0.030(3) -0.005(2) 0.005(2) 0.0013(19)
C14 0.015(2) 0.049(4) 0.058(4) 0.004(3) -0.004(3) 0.003(2)
C15 0.031(3) 0.031(3) 0.037(3) -0.014(3) 0.012(2) -0.003(2)
C16 0.022(2) 0.018(2) 0.020(2) -0.0090(18) -0.0047(18) 0.0001(18)
C17 0.024(2) 0.026(3) 0.020(2) -0.007(2) -0.0009(19) -0.003(2)
C18 0.030(3) 0.027(3) 0.034(3) -0.018(2) 0.000(2) 0.003(2)
C19 0.047(3) 0.018(2) 0.034(3) -0.011(2) -0.004(3) 0.003(2)
C20 0.035(3) 0.021(3) 0.029(3) -0.006(2) -0.002(2) -0.003(2)
C21 0.024(2) 0.020(2) 0.025(3) -0.008(2) -0.003(2) -0.0017(19)
C22 0.030(3) 0.032(3) 0.019(2) -0.008(2) 0.003(2) -0.006(2)
C23 0.062(5) 0.071(5) 0.022(3) -0.008(3) -0.005(3) -0.029(4)
C24 0.031(3) 0.056(4) 0.029(3) -0.011(3) 0.004(2) -0.016(3)
C25 0.025(3) 0.024(3) 0.031(3) -0.012(2) 0.007(2) -0.006(2)
C26 0.025(3) 0.085(6) 0.085(6) -0.046(5) 0.007(4) -0.014(4)
C27 0.068(5) 0.028(3) 0.031(3) -0.010(3) 0.012(3) -0.007(3)
Bi2 0.01223(9) 0.01623(9) 0.01775(9) -0.00635(7) -0.00274(6) -0.00030(6)
Br3 0.0496(4) 0.0335(3) 0.0191(3) -0.0012(2) -0.0016(2) -0.0182(3)
Br4 0.0309(3) 0.0263(3) 0.0602(4) -0.0243(3) -0.0138(3) 0.0118(2)
N3 0.0102(16) 0.0125(17) 0.0177(18) -0.0038(14) -0.0039(14) 0.0030(13)
N4 0.0104(16) 0.0131(17) 0.0147(18) -0.0022(14) 0.0004(13) 0.0026(13)
C28 0.0110(18) 0.0097(19) 0.014(2) -0.0055(15) -0.0015(15) 0.0021(15)
C29 0.016(2) 0.024(2) 0.018(2) -0.0041(18) -0.0053(17) 0.0005(18)
C30 0.019(2) 0.023(2) 0.014(2) -0.0022(18) -0.0029(17) 0.0005(18)
C31 0.0089(18) 0.014(2) 0.017(2) -0.0057(17) -0.0012(15) -0.0013(15)
C32 0.017(2) 0.017(2) 0.020(2) -0.0050(18) -0.0045(17) 0.0008(17)
C33 0.031(3) 0.017(2) 0.027(3) -0.002(2) -0.002(2) -0.003(2)
C34 0.033(3) 0.026(3) 0.026(3) -0.003(2) 0.004(2) -0.012(2)
C35 0.021(2) 0.028(3) 0.025(2) -0.009(2) 0.0039(19) -0.008(2)
C36 0.012(2) 0.020(2) 0.019(2) -0.0055(18) -0.0003(17) -0.0021(17)
C37 0.022(2) 0.017(2) 0.025(2) -0.0055(19) -0.0059(19) 0.0049(18)
C38 0.029(3) 0.067(5) 0.067(5) -0.054(4) -0.009(3) 0.011(3)
C39 0.028(3) 0.047(4) 0.033(3) -0.011(3) -0.013(2) 0.012(3)
C40 0.0107(19) 0.020(2) 0.030(3) -0.006(2) -0.0004(18) 0.0036(17)
C41 0.028(3) 0.039(3) 0.049(4) -0.003(3) -0.015(3) 0.002(2)
C42 0.030(3) 0.022(3) 0.043(3) -0.014(2) 0.008(2) 0.006(2)
C43 0.0115(19) 0.016(2) 0.017(2) -0.0039(17) 0.0009(16) -0.0012(16)
C44 0.013(2) 0.019(2) 0.022(2) -0.0038(18) 0.0000(17) 0.0008(17)
C45 0.014(2) 0.034(3) 0.030(3) -0.007(2) 0.0006(19) 0.000(2)
C46 0.022(2) 0.036(3) 0.035(3) -0.008(2) 0.003(2) -0.014(2)
C47 0.031(3) 0.022(3) 0.029(3) 0.001(2) 0.001(2) -0.011(2)
C48 0.021(2) 0.017(2) 0.018(2) -0.0017(18) 0.0004(18) -0.0010(18)
C49 0.015(2) 0.018(2) 0.024(2) -0.0035(19) 0.0011(18) 0.0059(17)
C50 0.042(3) 0.026(3) 0.038(3) -0.012(2) -0.007(3) 0.001(2)
C51 0.034(3) 0.027(3) 0.057(4) -0.010(3) -0.020(3) 0.014(2)
C52 0.025(2) 0.015(2) 0.030(3) -0.001(2) -0.001(2) 0.0063(19)
C53 0.040(3) 0.039(4) 0.034(3) 0.001(3) -0.006(3) 0.012(3)
C54 0.046(4) 0.023(3) 0.045(4) -0.010(3) -0.004(3) 0.007(3)
Al1 0.0194(7) 0.0200(7) 0.0207(7) -0.0065(6) -0.0037(5) 0.0008(5)
Br5 0.0314(3) 0.0332(3) 0.0205(2) -0.0014(2) -0.0061(2) -0.0120(2)
Br6 0.0435(3) 0.0527(4) 0.0324(3) -0.0265(3) -0.0043(3) 0.0004(3)
Br7 0.0437(4) 0.0210(3) 0.0535(4) 0.0024(3) -0.0027(3) 0.0005(2)
Br8 0.0207(3) 0.0481(4) 0.0392(3) -0.0131(3) -0.0073(2) 0.0051(2)
Al2 0.0175(6) 0.0223(7) 0.0261(7) -0.0113(6) -0.0003(6) -0.0033(5)
Br9 0.0243(3) 0.0745(5) 0.0549(4) -0.0378(4) 0.0145(3) -0.0122(3)
Br10 0.0580(4) 0.0335(3) 0.0406(4) 0.0052(3) -0.0225(3) -0.0184(3)
Br11 0.0338(3) 0.0208(3) 0.0518(4) -0.0135(3) 0.0029(3) -0.0023(2)
Br12 0.0276(3) 0.0475(4) 0.0423(3) -0.0261(3) -0.0095(2) -0.0026(3)

loop_
_atom_type_symbol
_atom_type_description
_atom_type_scat_dispersion_real
_atom_type_scat_dispersion_imag
_atom_type_scat_source
C C 0.0181 0.0091 'International Tables Vol C Tables 4.2.6.8 and 6.1.1.4'
H H 0.0000 0.0000 'International Tables Vol C Tables 4.2.6.8 and 6.1.1.4'
N N 0.0311 0.0180 'International Tables Vol C Tables 4.2.6.8 and 6.1.1.4'
Al Al 0.2130 0.2455 'International Tables Vol C Tables 4.2.6.8 and 6.1.1.4'
Br Br -0.6763 1.2805 'International Tables Vol C Tables 4.2.6.8 and 6.1.1.4'
Bi Bi -4.0111 8.9310 'International Tables Vol C Tables 4.2.6.8 and 6.1.1.4'
Cl Cl 0.3639 0.7018 'International Tables Vol C Tables 4.2.6.8 and 6.1.1.4'

loop_
_geom_angle_atom_site_label_1
_geom_angle_atom_site_label_2
_geom_angle_atom_site_label_3
_geom_angle
C1 Bi1 Br2 96.98(12)
C1 Bi1 Br1 89.16(11)
Br2 Bi1 Br1 95.32(2)
C1 Bi1 Br5 173.27(11)
Br2 Bi1 Br5 87.138(17)
Br1 Bi1 Br5 85.152(19)
C1 Bi1 Br6 121.96(11)
Br2 Bi1 Br6 78.989(19)
Br1 Bi1 Br6 148.72(2)
Br5 Bi1 Br6 63.984(15)
C1 N1 C2 110.1(4)
C1 N1 C4 123.8(4)
C2 N1 C4 126.0(4)
C1 N2 C3 109.8(4)
C1 N2 C16 126.0(4)
C3 N2 C16 123.6(4)
N2 C1 N1 106.8(4)
N2 C1 Bi1 137.1(3)
N1 C1 Bi1 115.9(3)
C3 C2 N1 106.2(5)
C3 C2 H2 126.9
N1 C2 H2 126.9
C2 C3 N2 107.1(5)
C2 C3 H3 126.5
N2 C3 H3 126.5
C9 C4 C5 123.0(5)
C9 C4 N1 118.8(4)
C5 C4 N1 118.2(4)
C6 C5 C4 116.8(5)
C6 C5 C10 120.5(4)
C4 C5 C10 122.7(5)
C7 C6 C5 121.5(5)
C7 C6 H6 119.3
C5 C6 H6 119.3
C8 C7 C6 120.2(5)
C8 C7 H7 119.9
C6 C7 H7 119.9
C7 C8 C9 121.6(5)
C7 C8 H8 119.2
C9 C8 H8 119.2
C8 C9 C4 116.9(5)
C8 C9 C13 120.1(5)
C4 C9 C13 123.0(5)
C5 C10 C11 110.5(4)
C5 C10 C12 113.2(5)
C11 C10 C12 109.1(5)
C5 C10 H10 108.0
C11 C10 H10 108.0
C12 C10 H10 108.0
C10 C11 H11A 109.5
C10 C11 H11B 109.5
H11A C11 H11B 109.5
C10 C11 H11C 109.5
H11A C11 H11C 109.5
H11B C11 H11C 109.5
C10 C12 H12A 109.5
C10 C12 H12B 109.5
H12A C12 H12B 109.5
C10 C12 H12C 109.5
H12A C12 H12C 109.5
H12B C12 H12C 109.5
C9 C13 C15 112.9(5)
C9 C13 C14 109.5(5)
C15 C13 C14 109.1(5)
C9 C13 H13 108.4
C15 C13 H13 108.4
C14 C13 H13 108.4
C13 C14 H14A 109.5
C13 C14 H14B 109.5
H14A C14 H14B 109.5
C13 C14 H14C 109.5
H14A C14 H14C 109.5
H14B C14 H14C 109.5
C13 C15 H15A 109.5
C13 C15 H15B 109.5
H15A C15 H15B 109.5
C13 C15 H15C 109.5
H15A C15 H15C 109.5
H15B C15 H15C 109.5
C17 C16 C21 124.4(5)
C17 C16 N2 116.5(5)
C21 C16 N2 119.1(4)
C18 C17 C16 116.6(5)
C18 C17 C22 119.9(5)
C16 C17 C22 123.5(5)
C19 C18 C17 120.6(5)
C19 C18 H18 119.7
C17 C18 H18 119.7
C20 C19 C18 121.0(5)
C20 C19 H19 119.5
C18 C19 H19 119.5
C19 C20 C21 121.1(5)
C19 C20 H20 119.5
C21 C20 H20 119.5
C16 C21 C20 116.3(5)
C16 C21 C25 123.2(5)
C20 C21 C25 120.5(5)
C23 C22 C24 110.2(5)
C23 C22 C17 111.1(5)
C24 C22 C17 111.7(5)
C23 C22 H22 107.9
C24 C22 H22 107.9
C17 C22 H22 107.9
C22 C23 H23A 109.5
C22 C23 H23B 109.5
H23A C23 H23B 109.5
C22 C23 H23C 109.5
H23A C23 H23C 109.5
H23B C23 H23C 109.5
C22 C24 H24A 109.5
C22 C24 H24B 109.5
H24A C24 H24B 109.5
C22 C24 H24C 109.5
H24A C24 H24C 109.5
H24B C24 H24C 109.5
C21 C25 C27 111.5(5)
C21 C25 C26 109.7(5)
C27 C25 C26 111.1(6)
C21 C25 H25 108.1
C27 C25 H25 108.1
C26 C25 H25 108.1
C25 C26 H26A 109.5
C25 C26 H26B 109.5
H26A C26 H26B 109.5
C25 C26 H26C 109.5
H26A C26 H26C 109.5
H26B C26 H26C 109.5
C25 C27 H27A 109.5
C25 C27 H27B 109.5
H27A C27 H27B 109.5
C25 C27 H27C 109.5
H27A C27 H27C 109.5
H27B C27 H27C 109.5
C28 Bi2 Br3 96.49(11)
C28 Bi2 Br4 88.40(10)
Br3 Bi2 Br4 97.34(2)
C28 Bi2 Br10 120.90(11)
Br3 Bi2 Br10 142.530(19)
Br4 Bi2 Br10 86.75(2)
C28 Bi2 Br9 168.63(10)
Br3 Bi2 Br9 81.90(2)
Br4 Bi2 Br9 80.68(2)
Br10 Bi2 Br9 61.932(18)
C28 N3 C29 109.8(4)
C28 N3 C31 127.7(4)
C29 N3 C31 121.8(4)
C28 N4 C30 110.5(4)
C28 N4 C43 124.7(4)
C30 N4 C43 124.5(4)
N3 C28 N4 106.2(4)
N3 C28 Bi2 136.3(3)
N4 C28 Bi2 117.0(3)
C30 C29 N3 107.0(4)
C30 C29 H29 126.5
N3 C29 H29 126.5
C29 C30 N4 106.5(4)
C29 C30 H30 126.8
N4 C30 H30 126.8
C32 C31 C36 124.0(4)
C32 C31 N3 116.6(4)
C36 C31 N3 119.3(4)
C31 C32 C33 116.4(4)
C31 C32 C37 123.9(4)
C33 C32 C37 119.7(4)
C34 C33 C32 121.0(5)
C34 C33 H33 119.5
C32 C33 H33 119.5
C33 C34 C35 121.0(5)
C33 C34 H34 119.5
C35 C34 H34 119.5
C34 C35 C36 120.3(5)
C34 C35 H35 119.8
C36 C35 H35 119.8
C35 C36 C31 117.2(5)
C35 C36 C40 120.3(4)
C31 C36 C40 122.6(4)
C39 C37 C32 112.8(5)
C39 C37 C38 109.8(5)
C32 C37 C38 110.8(5)
C39 C37 H37 107.7
C32 C37 H37 107.7
C38 C37 H37 107.7
C37 C38 H38A 109.5
C37 C38 H38B 109.5
H38A C38 H38B 109.5
C37 C38 H38C 109.5
H38A C38 H38C 109.5
H38B C38 H38C 109.5
C37 C39 H39A 109.5
C37 C39 H39B 109.5
H39A C39 H39B 109.5
C37 C39 H39C 109.5
H39A C39 H39C 109.5
H39B C39 H39C 109.5
C36 C40 C41 110.5(5)
C36 C40 C42 111.2(4)
C41 C40 C42 110.6(5)
C36 C40 H40 108.2
C41 C40 H40 108.2
C42 C40 H40 108.2
C40 C41 H41A 109.5
C40 C41 H41B 109.5
H41A C41 H41B 109.5
C40 C41 H41C 109.5
H41A C41 H41C 109.5
H41B C41 H41C 109.5
C40 C42 H42A 109.5
C40 C42 H42B 109.5
H42A C42 H42B 109.5
C40 C42 H42C 109.5
H42A C42 H42C 109.5
H42B C42 H42C 109.5
C48 C43 C44 124.0(4)
C48 C43 N4 118.7(4)
C44 C43 N4 117.2(4)
C45 C44 C43 116.4(5)
C45 C44 C49 121.1(4)
C43 C44 C49 122.5(4)
C46 C45 C44 121.2(5)
C46 C45 H45 119.4
C44 C45 H45 119.4
C45 C46 C47 120.6(5)
C45 C46 H46 119.7
C47 C46 H46 119.7
C46 C47 C48 121.2(5)
C46 C47 H47 119.4
C48 C47 H47 119.4
C43 C48 C47 116.7(5)
C43 C48 C52 123.6(4)
C47 C48 C52 119.7(5)
C44 C49 C50 110.7(4)
C44 C49 C51 112.6(5)
C50 C49 C51 110.4(5)
C44 C49 H49 107.6
C50 C49 H49 107.6
C51 C49 H49 107.6
C49 C50 H50A 109.5
C49 C50 H50B 109.5
H50A C50 H50B 109.5
C49 C50 H50C 109.5
H50A C50 H50C 109.5
H50B C50 H50C 109.5
C49 C51 H51A 109.5
C49 C51 H51B 109.5
H51A C51 H51B 109.5
C49 C51 H51C 109.5
H51A C51 H51C 109.5
H51B C51 H51C 109.5
C48 C52 C54 111.2(5)
C48 C52 C53 110.2(4)
C54 C52 C53 110.6(5)
C48 C52 H52 108.3
C54 C52 H52 108.3
C53 C52 H52 108.3
C52 C53 H53A 109.5
C52 C53 H53B 109.5
H53A C53 H53B 109.5
C52 C53 H53C 109.5
H53A C53 H53C 109.5
H53B C53 H53C 109.5
C52 C54 H54A 109.5
C52 C54 H54B 109.5
H54A C54 H54B 109.5
C52 C54 H54C 109.5
H54A C54 H54C 109.5
H54B C54 H54C 109.5
Br7 Al1 Br8 111.74(7)
Br7 Al1 Br6 110.30(7)
Br8 Al1 Br6 111.52(6)
Br7 Al1 Br5 106.13(6)
Br8 Al1 Br5 109.59(7)
Br6 Al1 Br5 107.32(7)
Al1 Br5 Bi1 89.71(4)
Al1 Br6 Bi1 83.59(4)
Br12 Al2 Br9 112.99(7)
Br12 Al2 Br10 111.61(7)
Br9 Al2 Br10 107.09(7)
Br12 Al2 Br11 111.03(7)
Br9 Al2 Br11 106.23(7)
Br10 Al2 Br11 107.55(7)
Al2 Br9 Bi2 76.72(4)
Al2 Br10 Bi2 77.23(4)
Cl1A C1A Cl2A 112.5(5)
Cl1A C1A H1A1 109.1
Cl2A C1A H1A1 109.1
Cl1A C1A H1A2 109.1
Cl2A C1A H1A2 109.1
H1A1 C1A H1A2 107.8

loop_
_geom_bond_atom_site_label_1
_geom_bond_atom_site_label_2
_geom_bond_distance
Bi1 C1 2.355(5)
Bi1 Br2 2.5742(6)
Bi1 Br1 2.5886(6)
Bi1 Br5 3.3536(6)
Bi1 Br6 3.6246(7)
N1 C1 1.339(6)
N1 C2 1.383(7)
N1 C4 1.449(6)
N2 C1 1.331(6)
N2 C3 1.384(6)
N2 C16 1.457(6)
C2 C3 1.351(8)
C2 H2 0.9500
C3 H3 0.9500
C4 C9 1.404(7)
C4 C5 1.418(6)
C5 C6 1.388(7)
C5 C10 1.517(7)
C6 C7 1.386(8)
C6 H6 0.9500
C7 C8 1.384(8)
C7 H7 0.9500
C8 C9 1.391(8)
C8 H8 0.9500
C9 C13 1.518(7)
C10 C11 1.522(9)
C10 C12 1.533(7)
C10 H10 1.0000
C11 H11A 0.9800
C11 H11B 0.9800
C11 H11C 0.9800
C12 H12A 0.9800
C12 H12B 0.9800
C12 H12C 0.9800
C13 C15 1.527(8)
C13 C14 1.535(8)
C13 H13 1.0000
C14 H14A 0.9800
C14 H14B 0.9800
C14 H14C 0.9800
C15 H15A 0.9800
C15 H15B 0.9800
C15 H15C 0.9800
C16 C17 1.396(7)
C16 C21 1.397(7)
C17 C18 1.396(8)
C17 C22 1.523(7)
C18 C19 1.387(9)
C18 H18 0.9500
C19 C20 1.376(8)
C19 H19 0.9500
C20 C21 1.397(8)
C20 H20 0.9500
C21 C25 1.515(7)
C22 C23 1.521(8)
C22 C24 1.522(8)
C22 H22 1.0000
C23 H23A 0.9800
C23 H23B 0.9800
C23 H23C 0.9800
C24 H24A 0.9800
C24 H24B 0.9800
C24 H24C 0.9800
C25 C27 1.522(9)
C25 C26 1.535(9)
C25 H25 1.0000
C26 H26A 0.9800
C26 H26B 0.9800
C26 H26C 0.9800
C27 H27A 0.9800
C27 H27B 0.9800
C27 H27C 0.9800
Bi2 C28 2.340(4)
Bi2 Br3 2.5750(6)
Bi2 Br4 2.5825(6)
Bi2 Br10 3.5725(7)
Bi2 Br9 3.5984(8)
N3 C28 1.342(6)
N3 C29 1.387(6)
N3 C31 1.450(6)
N4 C28 1.348(6)
N4 C30 1.377(6)
N4 C43 1.461(6)
C29 C30 1.355(7)
C29 H29 0.9500
C30 H30 0.9500
C31 C32 1.393(6)
C31 C36 1.401(6)
C32 C33 1.405(7)
C32 C37 1.515(7)
C33 C34 1.380(8)
C33 H33 0.9500
C34 C35 1.388(8)
C34 H34 0.9500
C35 C36 1.396(7)
C35 H35 0.9500
C36 C40 1.515(7)
C37 C39 1.505(7)
C37 C38 1.536(8)
C37 H37 1.0000
C38 H38A 0.9800
C38 H38B 0.9800
C38 H38C 0.9800
C39 H39A 0.9800
C39 H39B 0.9800
C39 H39C 0.9800
C40 C41 1.529(8)
C40 C42 1.534(7)
C40 H40 1.0000
C41 H41A 0.9800
C41 H41B 0.9800
C41 H41C 0.9800
C42 H42A 0.9800
C42 H42B 0.9800
C42 H42C 0.9800
C43 C48 1.393(7)
C43 C44 1.406(6)
C44 C45 1.398(7)
C44 C49 1.518(7)
C45 C46 1.379(9)
C45 H45 0.9500
C46 C47 1.384(9)
C46 H46 0.9500
C47 C48 1.394(7)
C47 H47 0.9500
C48 C52 1.518(7)
C49 C50 1.518(8)
C49 C51 1.529(7)
C49 H49 1.0000
C50 H50A 0.9800
C50 H50B 0.9800
C50 H50C 0.9800
C51 H51A 0.9800
C51 H51B 0.9800
C51 H51C 0.9800
C52 C54 1.525(8)
C52 C53 1.540(8)
C52 H52 1.0000
C53 H53A 0.9800
C53 H53B 0.9800
C53 H53C 0.9800
C54 H54A 0.9800
C54 H54B 0.9800
C54 H54C 0.9800
Al1 Br7 2.2721(16)
Al1 Br8 2.2843(16)
Al1 Br6 2.2862(16)
Al1 Br5 2.3122(16)
Al2 Br12 2.2647(16)
Al2 Br9 2.2911(15)
Al2 Br10 2.2961(18)
Al2 Br11 2.2968(16)
Cl1A C1A 1.735(9)
Cl2A C1A 1.745(9)
C1A H1A1 0.9900
C1A H1A2 0.9900
